data_4511963
loop_
_publ_author_name
'Cho, Eun-Young'
'Gu, Ja-Min'
'Choi, In-Hwan'
'Kim, Wan-Seok'
'Hwang, Yong-Kyung'
'Huh, Seong'
'Kim, Sung-Jin'
'Kim, Youngmee'

_publ_section_title
;
 Encapsulation of Various Guests by an Anionic In-Metal--Organic Framework
 Containing Tritopic BTB Ligand: Crystal Structure of Reichardt&#x2019;s
 Dye Captured in an In-Metal--Organic Framework
;
_journal_issue 10
_journal_name_full 'Crystal Growth &amp; Design'
_journal_page_first 5026
_journal_paper_doi 10.1021/cg5005837
_journal_volume 14
_journal_year 2014
_chemical_formula_sum 'C72 H36 In2 O16'
_chemical_formula_weight 1386.65
_chemical_name_systematic
; 
 ? 
;
_space_group_IT_number 148
_symmetry_cell_setting trigonal
_symmetry_space_group_name_Hall '-R 3'
_symmetry_space_group_name_H-M 'R -3 :H'
_atom_sites_solution_hydrogens geom
_atom_sites_solution_primary direct
_atom_sites_solution_secondary difmap
_audit_creation_method SHELXL-97
_cell_angle_alpha 90.00
_cell_angle_beta 90.00
_cell_angle_gamma 120.00
_cell_formula_units_Z 18
_cell_length_a 44.2269(19)
_cell_length_b 44.2269(19)
_cell_length_c 42.519(2)
_cell_measurement_reflns_used 9660
_cell_measurement_temperature 296(2)
_cell_measurement_theta_max 23.1197
_cell_measurement_theta_min 2.1802
_cell_volume 72026(6)
_computing_cell_refinement 'SAINT V8.27B (Bruker AXS Inc., 2012)'
_computing_data_collection 'Bruker APEX-II'
_computing_data_reduction 'SAINT V8.27B (Bruker AXS Inc., 2012)'
_computing_molecular_graphics 'Bruker SHELXTL'
_computing_publication_material 'Bruker SHELXTL'
_computing_structure_refinement 'SHELXL-97 (Sheldrick, 2008)'
_computing_structure_solution 'SHELXS-97 (Sheldrick, 2008)'
_diffrn_ambient_temperature 296(2)
_diffrn_measured_fraction_theta_full 0.999
_diffrn_measured_fraction_theta_max 0.999
_diffrn_measurement_device_type 'Bruker APEX-II CCD'
_diffrn_measurement_method '\f and \w scans'
_diffrn_radiation_monochromator graphite
_diffrn_radiation_source 'fine-focus sealed tube'
_diffrn_radiation_type MoK\a
_diffrn_radiation_wavelength 0.71073
_diffrn_reflns_av_R_equivalents 0.0764
_diffrn_reflns_av_unetI/netI 0.1162
_diffrn_reflns_limit_h_max 58
_diffrn_reflns_limit_h_min -58
_diffrn_reflns_limit_k_max 58
_diffrn_reflns_limit_k_min -59
_diffrn_reflns_limit_l_max 56
_diffrn_reflns_limit_l_min -56
_diffrn_reflns_number 426710
_diffrn_reflns_theta_full 28.32
_diffrn_reflns_theta_max 28.32
_diffrn_reflns_theta_min 0.72
_exptl_absorpt_coefficient_mu 0.316
_exptl_absorpt_correction_T_max 0.9355
_exptl_absorpt_correction_T_min 0.8775
_exptl_absorpt_correction_type multi-scan
_exptl_absorpt_process_details '(SADABS; Bruker, 1997)'
_exptl_crystal_colour colorless
_exptl_crystal_density_diffrn 0.575
_exptl_crystal_density_method 'not measured'
_exptl_crystal_description block
_exptl_crystal_F_000 12492
_exptl_crystal_size_max 0.43
_exptl_crystal_size_mid 0.40
_exptl_crystal_size_min 0.21
_platon_squeeze_details
;
;
_refine_diff_density_max 0.774
_refine_diff_density_min -0.304
_refine_diff_density_rms 0.045
_refine_ls_extinction_method none
_refine_ls_goodness_of_fit_ref 0.869
_refine_ls_hydrogen_treatment mixed
_refine_ls_matrix_type full
_refine_ls_number_parameters 733
_refine_ls_number_reflns 39806
_refine_ls_number_restraints 120
_refine_ls_restrained_S_all 0.872
_refine_ls_R_factor_all 0.2312
_refine_ls_R_factor_gt 0.0608
_refine_ls_shift/su_max 0.004
_refine_ls_shift/su_mean 0.000
_refine_ls_structure_factor_coef Fsqd
_refine_ls_weighting_details 'calc w=1/[\s^2^(Fo^2^)+(0.0955P)^2^+0.0000P] where P=(Fo^2^+2Fc^2^)/3'
_refine_ls_weighting_scheme calc
_refine_ls_wR_factor_gt 0.1598
_refine_ls_wR_factor_ref 0.2055
_reflns_number_gt 12977
_reflns_number_total 39806
_reflns_threshold_expression >2sigma(I)
_cod_data_source_file CCDC976960_revised.cif
_cod_data_source_block yjp273_0mp
_cod_depositor_comments
;
The following automatic conversions were performed:

'_symmetry_cell_setting' value 'Trigonal' changed to 'trigonal'
according to
/home/saulius/struct/COD-crude-data--automatic-downloads/rss-feeds/ACS/lib/dictionaries/cif_core.dic
dictionary named 'cif_core.dic' version 2.4.2 from 2011-04-26.

Automatic conversion script
Id: cif_fix_values 2281 2013-09-26 08:29:07Z andrius 

 Adding full bibliography for 4511961--4511963.cif.
;
_cod_original_sg_symbol_H-M R-3
_cod_database_code 4511963

loop_
_symmetry_equiv_pos_as_xyz
'x, y, z'
'-y, x-y, z'
'-x+y, -x, z'
'x+2/3, y+1/3, z+1/3'
'-y+2/3, x-y+1/3, z+1/3'
'-x+y+2/3, -x+1/3, z+1/3'
'x+1/3, y+2/3, z+2/3'
'-y+1/3, x-y+2/3, z+2/3'
'-x+y+1/3, -x+2/3, z+2/3'
'-x, -y, -z'
'y, -x+y, -z'
'x-y, x, -z'
'-x+2/3, -y+1/3, -z+1/3'
'y+2/3, -x+y+1/3, -z+1/3'
'x-y+2/3, x+1/3, -z+1/3'
'-x+1/3, -y+2/3, -z+2/3'
'y+1/3, -x+y+2/3, -z+2/3'
'x-y+1/3, x+2/3, -z+2/3'

loop_
_atom_site_label
_atom_site_type_symbol
_atom_site_fract_x
_atom_site_fract_y
_atom_site_fract_z
_atom_site_U_iso_or_equiv
_atom_site_adp_type
_atom_site_occupancy
_atom_site_symmetry_multiplicity
_atom_site_calc_flag
_atom_site_refinement_flags
_atom_site_disorder_assembly
_atom_site_disorder_group
In1 In 0.426851(6) 0.137482(7) 0.373135(6) 0.07654(12) Uani 1 1 d . . .
In2 In 0.239050(8) 0.190000(7) 0.696381(7) 0.09574(14) Uani 1 1 d . . .
O11 O 0.39173(7) 0.15993(7) 0.37632(7) 0.1082(9) Uani 1 1 d . . .
O12 O 0.41851(8) 0.16201(7) 0.41895(7) 0.1112(9) Uani 1 1 d . . .
O13 O 0.27013(10) 0.19538(9) 0.65352(7) 0.1449(13) Uani 1 1 d . . .
O14 O 0.23831(10) 0.21982(8) 0.65072(7) 0.1177(11) Uani 1 1 d . . .
O15 O 0.29497(11) 0.22625(11) 0.71528(10) 0.214(2) Uani 1 1 d D . .
O16 O 0.25502(10) 0.23895(8) 0.72352(8) 0.1503(12) Uani 1 1 d D . .
O21 O 0.40457(8) 0.12716(7) 0.32436(6) 0.1027(9) Uani 1 1 d . . .
O22 O 0.44348(8) 0.11203(8) 0.33387(7) 0.1101(9) Uani 1 1 d D . .
O23 O 0.25807(10) 0.15273(10) 0.70776(10) 0.1752(15) Uani 1 1 d . . .
O24 O 0.22626(10) 0.15738(8) 0.74500(8) 0.1476(13) Uani 1 1 d . . .
O25 O 0.42700(9) 0.09782(7) 0.40602(7) 0.1165(10) Uani 1 1 d . . .
O26 O 0.37667(8) 0.08385(8) 0.38537(7) 0.1159(10) Uani 1 1 d . . .
O31 O 0.48271(7) 0.16326(8) 0.38746(8) 0.1143(10) Uani 1 1 d . . .
O32 O 0.46820(8) 0.19186(7) 0.35559(8) 0.1111(10) Uani 1 1 d . . .
O41 O 0.19773(9) 0.14183(9) 0.67227(10) 0.1552(15) Uani 1 1 d D . .
O42 O 0.18170(9) 0.17303(9) 0.70165(8) 0.1366(12) Uani 1 1 d D . .
C11 C 0.39800(12) 0.16892(10) 0.40375(13) 0.0916(13) Uani 1 1 d . . .
C12 C 0.38078(11) 0.18636(10) 0.41954(11) 0.0901(12) Uani 1 1 d . . .
C13 C 0.36100(12) 0.19557(11) 0.40281(10) 0.1052(14) Uani 1 1 d . . .
H13 H 0.3584 0.1909 0.3813 0.126 Uiso 1 1 calc R . .
C14 C 0.34403(12) 0.21208(11) 0.41658(10) 0.1109(14) Uani 1 1 d . . .
H14 H 0.3302 0.2179 0.4044 0.133 Uiso 1 1 calc R . .
C15 C 0.34819(12) 0.21964(11) 0.44865(10) 0.0987(13) Uani 1 1 d . . .
C16 C 0.36985(12) 0.21080(11) 0.46482(10) 0.1099(14) Uani 1 1 d . . .
H16 H 0.3736 0.2159 0.4862 0.132 Uiso 1 1 calc R . .
C17 C 0.38598(11) 0.19481(11) 0.45061(10) 0.0997(13) Uani 1 1 d . . .
H17 H 0.4006 0.1897 0.4623 0.120 Uiso 1 1 calc R . .
C18 C 0.33156(11) 0.23736(11) 0.46370(9) 0.0906(12) Uani 1 1 d . . .
C19 C 0.31962(11) 0.22926(10) 0.49383(10) 0.0987(13) Uani 1 1 d . . .
H19 H 0.3221 0.2123 0.5046 0.118 Uiso 1 1 calc R . .
C110 C 0.30370(11) 0.24584(11) 0.50892(9) 0.0976(13) Uani 1 1 d . . .
C111 C 0.30055(12) 0.27119(11) 0.49297(9) 0.1089(15) Uani 1 1 d . A .
H111 H 0.2903 0.2826 0.5029 0.131 Uiso 1 1 calc R . .
C112 C 0.31239(12) 0.28001(11) 0.46225(9) 0.1025(14) Uani 1 1 d . . .
C113 C 0.32798(11) 0.26329(12) 0.44830(9) 0.1034(13) Uani 1 1 d . A .
H113 H 0.3365 0.2694 0.4279 0.124 Uiso 1 1 calc R . .
C114 C 0.29132(8) 0.23765(7) 0.54272(5) 0.0997(13) Uani 1 1 d G . .
C115 C 0.26511(8) 0.24290(7) 0.55483(8) 0.1127(15) Uani 1 1 d G . .
H115 H 0.2544 0.2518 0.5420 0.135 Uiso 1 1 calc R . .
C116 C 0.25497(7) 0.23483(8) 0.58606(8) 0.1166(15) Uani 1 1 d G . .
H116 H 0.2374 0.2383 0.5942 0.140 Uiso 1 1 calc R . .
C117 C 0.27104(9) 0.22151(8) 0.60518(5) 0.1055(14) Uani 1 1 d G . .
C118 C 0.29725(9) 0.21626(8) 0.59307(7) 0.171(2) Uani 1 1 d G . .
H118 H 0.3080 0.2073 0.6059 0.205 Uiso 1 1 calc R . .
C119 C 0.30739(8) 0.22433(8) 0.56184(8) 0.1363(17) Uani 1 1 d GU . .
H119 H 0.3249 0.2208 0.5537 0.164 Uiso 1 1 calc R . .
C120 C 0.25977(14) 0.21281(13) 0.63838(11) 0.1048(15) Uani 1 1 d . . .
C121 C 0.3070(2) 0.3057(2) 0.4440(2) 0.108(6) Uiso 0.60 1 d PD A 1
C122 C 0.2739(2) 0.3019(2) 0.44113(18) 0.135(3) Uiso 0.60 1 d PD A 1
C123 C 0.26975(19) 0.32700(19) 0.42508(18) 0.135(3) Uiso 0.60 1 d PD A 1
C124 C 0.29898(16) 0.35522(18) 0.41184(15) 0.085(2) Uiso 0.60 1 d PD . 1
C125 C 0.33246(16) 0.35996(18) 0.41449(16) 0.116(2) Uiso 0.60 1 d PD A 1
C126 C 0.33577(18) 0.33428(17) 0.43051(16) 0.114(2) Uiso 0.60 1 d PD A 1
C21* C 0.3129(3) 0.3095(3) 0.4474(3) 0.084(7) Uiso 0.40 1 d PG A 2
C22* C 0.3212(3) 0.3409(4) 0.46198(19) 0.173(5) Uiso 0.40 1 d PG A 2
C23* C 0.3206(3) 0.3674(2) 0.4449(3) 0.194(6) Uiso 0.40 1 d PG A 2
C24* C 0.3115(3) 0.3625(3) 0.4133(3) 0.169(7) Uiso 0.40 1 d PG . 2
C25* C 0.3031(3) 0.3311(4) 0.39867(19) 0.257(9) Uiso 0.40 1 d PG A 2
C26* C 0.3038(3) 0.3046(3) 0.4157(3) 0.180(6) Uiso 0.40 1 d PG A 2
C127 C 0.28609(12) 0.24690(15) 0.72598(14) 0.139(2) Uani 1 1 d DU . .
C21 C 0.42382(11) 0.11546(10) 0.31488(9) 0.0907(12) Uani 1 1 d D . .
C22 C 0.42257(11) 0.10568(11) 0.28120(10) 0.0931(12) Uani 1 1 d . . .
C23 C 0.44369(11) 0.09370(10) 0.27013(10) 0.1011(13) Uani 1 1 d . . .
H23 H 0.4577 0.0901 0.2841 0.121 Uiso 1 1 calc R . .
C24 C 0.44454(11) 0.08680(11) 0.23837(11) 0.1089(14) Uani 1 1 d . . .
H24 H 0.4602 0.0802 0.2310 0.131 Uiso 1 1 calc R . .
C25 C 0.42191(11) 0.08972(11) 0.21755(10) 0.0973(13) Uani 1 1 d . . .
C26 C 0.40156(11) 0.10304(12) 0.22928(11) 0.1140(14) Uani 1 1 d . . .
H26 H 0.3874 0.1069 0.2156 0.137 Uiso 1 1 calc R . .
C27 C 0.40193(12) 0.11068(11) 0.26092(11) 0.1071(14) Uani 1 1 d . . .
H27 H 0.3879 0.1193 0.2683 0.129 Uiso 1 1 calc R . .
C28 C 0.42116(11) 0.08107(11) 0.18375(9) 0.0925(12) Uani 1 1 d . . .
C29 C 0.45044(10) 0.08636(11) 0.16807(9) 0.1006(13) Uani 1 1 d . . .
H29 H 0.4718 0.0970 0.1785 0.121 Uiso 1 1 calc R . .
C210 C 0.44905(11) 0.07613(11) 0.13677(9) 0.0955(13) Uani 1 1 d . . .
C211 C 0.41740(12) 0.06059(11) 0.12214(9) 0.1023(13) Uani 1 1 d . . .
H211 H 0.4161 0.0537 0.1013 0.123 Uiso 1 1 calc R . .
C212 C 0.38740(11) 0.05465(11) 0.13687(10) 0.0960(13) Uani 1 1 d . . .
C213 C 0.38975(11) 0.06482(11) 0.16740(10) 0.0988(13) Uani 1 1 d . . .
H213 H 0.3695 0.0607 0.1777 0.119 Uiso 1 1 calc R . .
C214 C 0.48142(8) 0.08228(9) 0.12037(7) 0.1046(13) Uani 1 1 d G . .
C215 C 0.51494(10) 0.10037(9) 0.13282(6) 0.1354(18) Uani 1 1 d G . .
H215 H 0.5186 0.1108 0.1525 0.162 Uiso 1 1 calc R . .
C216 C 0.54296(7) 0.10291(9) 0.11582(9) 0.1382(19) Uani 1 1 d G . .
H216 H 0.5654 0.1150 0.1241 0.166 Uiso 1 1 calc R . .
C217 C 0.53747(10) 0.08736(10) 0.08638(8) 0.1298(18) Uani 1 1 d G . .
C218 C 0.50394(12) 0.06927(10) 0.07393(7) 0.252(4) Uani 1 1 d GU . .
H218 H 0.5003 0.0589 0.0542 0.302 Uiso 1 1 calc R . .
C219 C 0.47592(8) 0.06673(9) 0.09093(8) 0.217(3) Uani 1 1 d GU . .
H219 H 0.4535 0.0546 0.0826 0.260 Uiso 1 1 calc R . .
C220 C 0.24392(16) 0.14438(16) 0.73543(15) 0.139(2) Uani 1 1 d U . .
C221 C 0.35303(6) 0.03606(8) 0.11966(6) 0.0991(13) Uani 1 1 d G . .
C222 C 0.32833(9) 0.04634(7) 0.12412(6) 0.1104(14) Uani 1 1 d G . .
H222 H 0.3330 0.0646 0.1378 0.132 Uiso 1 1 calc R . .
C223 C 0.29668(8) 0.02934(9) 0.10817(7) 0.1148(15) Uani 1 1 d G . .
H223 H 0.2802 0.0362 0.1112 0.138 Uiso 1 1 calc R . .
C224 C 0.28973(6) 0.00206(8) 0.08776(7) 0.0920(12) Uani 1 1 d G . .
C225 C 0.31443(9) -0.00821(7) 0.08330(6) 0.1115(14) Uani 1 1 d G . .
H225 H 0.3098 -0.0265 0.0696 0.134 Uiso 1 1 calc R . .
C226 C 0.34608(7) 0.00879(9) 0.09924(7) 0.1138(15) Uani 1 1 d G . .
H226 H 0.3626 0.0019 0.0963 0.137 Uiso 1 1 calc R . .
C227 C 0.39493(14) 0.07725(12) 0.40278(11) 0.0918(13) Uani 1 1 d . . .
C31 C 0.49138(11) 0.19051(13) 0.37073(13) 0.0986(14) Uani 1 1 d . . .
C32 C 0.52750(6) 0.21983(6) 0.37147(7) 0.0960(12) Uani 1 1 d G . .
C33 C 0.55220(8) 0.21736(6) 0.38981(6) 0.1212(15) Uani 1 1 d GU . .
H33 H 0.5460 0.1970 0.4009 0.145 Uiso 1 1 calc R . .
C34 C 0.58613(7) 0.24534(8) 0.39151(6) 0.1131(14) Uani 1 1 d GU . .
H34 H 0.6027 0.2437 0.4038 0.136 Uiso 1 1 calc R . .
C35 C 0.59537(6) 0.27581(6) 0.37487(7) 0.1082(13) Uani 1 1 d GU . .
C36 C 0.57068(8) 0.27828(6) 0.35653(6) 0.1092(13) Uani 1 1 d GU . .
H36 H 0.5769 0.2987 0.3454 0.131 Uiso 1 1 calc R . .
C37 C 0.53674(7) 0.25030(8) 0.35484(6) 0.1129(14) Uani 1 1 d GU . .
H37 H 0.5202 0.2520 0.3426 0.136 Uiso 1 1 calc R . .
C38 C 0.63222(12) 0.30582(13) 0.37611(10) 0.1146(14) Uani 1 1 d U . .
C39 C 0.66028(13) 0.29903(12) 0.37685(9) 0.1131(14) Uani 1 1 d U . .
H39 H 0.6558 0.2762 0.3778 0.136 Uiso 1 1 calc R . .
C41 C 0.17524(13) 0.14671(12) 0.68565(11) 0.1243(18) Uani 1 1 d D . .
C42 C 0.13709(9) 0.11755(10) 0.68242(10) 0.163(2) Uani 1 1 d G . .
C43 C 0.11051(13) 0.11848(10) 0.69907(9) 0.172(2) Uani 1 1 d GU . .
H43 H 0.1154 0.1379 0.7112 0.207 Uiso 1 1 calc R . .
C44 C 0.07662(11) 0.09040(13) 0.69753(10) 0.214(3) Uani 1 1 d G . .
H44 H 0.0588 0.0910 0.7087 0.256 Uiso 1 1 calc R . .
C45 C 0.06929(9) 0.06140(11) 0.67935(11) 0.183(2) Uani 1 1 d GU . .
C46 C 0.09586(13) 0.06048(10) 0.66270(8) 0.184(2) Uani 1 1 d GU . .
H46 H 0.0910 0.0411 0.6505 0.221 Uiso 1 1 calc R . .
C47 C 0.12976(11) 0.08855(13) 0.66423(8) 0.180(2) Uani 1 1 d GU . .
H47 H 0.1475 0.0879 0.6531 0.216 Uiso 1 1 calc R . .
C48 C 0.0327(2) 0.0288(2) 0.67789(16) 0.188(2) Uani 1 1 d DU . .
C49 C 0.0292(2) -0.0042(3) 0.68000(16) 0.208(3) Uani 1 1 d DU . .
H49 H 0.0486 -0.0070 0.6827 0.250 Uiso 1 1 calc R . .

loop_
_atom_site_aniso_label
_atom_site_aniso_U_11
_atom_site_aniso_U_22
_atom_site_aniso_U_33
_atom_site_aniso_U_23
_atom_site_aniso_U_13
_atom_site_aniso_U_12
In1 0.06073(18) 0.06235(19) 0.0950(2) -0.00823(14) 0.00678(14) 0.02216(14)
In2 0.1046(3) 0.0725(2) 0.0875(2) 0.01058(15) -0.01618(16) 0.02732(18)
O11 0.111(2) 0.104(2) 0.115(2) -0.0184(19) 0.0222(19) 0.0573(19)
O12 0.113(2) 0.108(2) 0.131(2) -0.0115(18) 0.0058(19) 0.069(2)
O13 0.204(4) 0.149(3) 0.082(2) 0.023(2) -0.005(2) 0.089(3)
O14 0.155(3) 0.098(2) 0.082(2) 0.0116(16) 0.0085(19) 0.050(2)
O15 0.165(4) 0.189(4) 0.202(4) -0.095(3) -0.012(3) 0.024(3)
O16 0.133(3) 0.098(2) 0.191(3) -0.024(2) -0.043(3) 0.036(2)
O21 0.114(2) 0.111(2) 0.0897(19) -0.0248(15) 0.0105(16) 0.061(2)
O22 0.110(2) 0.121(2) 0.100(2) -0.0166(18) -0.0005(17) 0.058(2)
O23 0.179(3) 0.177(4) 0.180(3) 0.082(3) 0.025(3) 0.096(3)
O24 0.182(3) 0.110(3) 0.171(3) 0.010(2) -0.042(3) 0.088(3)
O25 0.096(2) 0.081(2) 0.145(3) 0.0199(18) 0.019(2) 0.0229(19)
O26 0.109(3) 0.098(2) 0.122(2) 0.0112(18) 0.0012(19) 0.039(2)
O31 0.0588(18) 0.073(2) 0.179(3) -0.0056(19) 0.0017(17) 0.0086(16)
O32 0.067(2) 0.082(2) 0.170(3) -0.0059(18) 0.0086(19) 0.0261(17)
O41 0.101(3) 0.123(3) 0.229(4) -0.025(3) -0.013(3) 0.048(2)
O42 0.153(3) 0.099(3) 0.148(3) 0.014(2) -0.012(2) 0.056(2)
C11 0.096(4) 0.063(3) 0.117(4) -0.010(3) 0.016(3) 0.041(3)
C12 0.101(3) 0.080(3) 0.111(3) -0.001(3) 0.014(3) 0.062(3)
C13 0.136(4) 0.117(4) 0.095(3) -0.008(3) 0.017(3) 0.088(3)
C14 0.140(4) 0.130(4) 0.097(3) -0.002(3) 0.006(3) 0.093(3)
C15 0.136(4) 0.105(3) 0.084(3) 0.000(2) 0.005(3) 0.082(3)
C16 0.141(4) 0.111(4) 0.097(3) -0.013(3) -0.001(3) 0.078(3)
C17 0.122(4) 0.109(3) 0.094(3) -0.012(3) 0.002(3) 0.077(3)
C18 0.137(4) 0.110(3) 0.063(2) 0.000(2) 0.004(2) 0.090(3)
C19 0.147(4) 0.097(3) 0.092(3) 0.000(2) 0.000(3) 0.091(3)
C110 0.145(4) 0.101(3) 0.074(3) 0.010(2) 0.006(2) 0.082(3)
C111 0.184(5) 0.123(4) 0.074(3) 0.005(3) 0.010(3) 0.118(4)
C112 0.161(4) 0.110(3) 0.084(3) 0.023(2) 0.033(3) 0.104(3)
C113 0.142(4) 0.131(4) 0.067(2) 0.007(3) 0.008(2) 0.090(3)
C114 0.140(4) 0.090(3) 0.091(3) 0.012(2) -0.017(3) 0.073(3)
C115 0.146(4) 0.133(4) 0.101(3) 0.035(3) 0.021(3) 0.101(4)
C116 0.149(4) 0.123(4) 0.096(3) 0.005(3) 0.008(3) 0.081(3)
C117 0.150(4) 0.085(3) 0.076(3) 0.001(2) -0.017(3) 0.055(3)
C118 0.278(8) 0.231(6) 0.101(4) 0.031(4) 0.015(4) 0.200(6)
C119 0.1375(19) 0.1375(19) 0.1362(19) 0.0003(10) 0.0009(10) 0.0705(12)
C120 0.122(4) 0.086(3) 0.087(4) 0.024(3) 0.003(3) 0.037(3)
C127 0.140(2) 0.138(2) 0.137(2) 0.0002(10) -0.0004(10) 0.0683(13)
C21 0.091(4) 0.072(3) 0.093(3) -0.006(2) 0.017(3) 0.028(3)
C22 0.087(3) 0.114(3) 0.084(3) -0.017(2) 0.010(2) 0.054(3)
C23 0.096(3) 0.120(4) 0.097(3) -0.029(3) -0.016(2) 0.062(3)
C24 0.091(3) 0.150(4) 0.101(3) -0.040(3) -0.011(3) 0.071(3)
C25 0.085(3) 0.116(4) 0.088(3) -0.015(2) 0.015(3) 0.049(3)
C26 0.098(3) 0.154(4) 0.109(4) -0.008(3) 0.010(3) 0.077(3)
C27 0.115(4) 0.139(4) 0.086(3) -0.018(3) 0.023(3) 0.078(3)
C28 0.077(3) 0.129(4) 0.082(3) -0.025(2) 0.002(2) 0.060(3)
C29 0.073(3) 0.133(4) 0.101(3) -0.023(3) -0.002(2) 0.056(3)
C210 0.083(3) 0.143(4) 0.066(3) -0.018(2) 0.005(2) 0.060(3)
C211 0.099(4) 0.139(4) 0.070(3) -0.025(2) -0.012(3) 0.060(3)
C212 0.071(3) 0.145(4) 0.088(3) -0.011(3) 0.003(2) 0.065(3)
C213 0.086(3) 0.130(4) 0.091(3) -0.016(3) 0.003(3) 0.062(3)
C214 0.120(4) 0.138(4) 0.064(2) -0.024(2) 0.003(3) 0.071(3)
C215 0.099(4) 0.211(6) 0.090(3) -0.039(3) -0.014(3) 0.073(4)
C216 0.097(4) 0.227(6) 0.112(4) -0.003(4) 0.027(3) 0.097(4)
C217 0.125(4) 0.176(5) 0.116(4) -0.010(3) 0.057(3) 0.096(4)
C218 0.250(4) 0.253(4) 0.251(4) -0.0040(10) 0.0016(10) 0.125(2)
C219 0.215(3) 0.218(3) 0.216(3) -0.0052(10) 0.0032(10) 0.1074(16)
C220 0.138(2) 0.139(2) 0.138(2) 0.0008(10) -0.0015(10) 0.0683(13)
C221 0.077(3) 0.130(4) 0.084(3) 0.001(3) -0.004(2) 0.047(3)
C222 0.081(3) 0.150(4) 0.115(3) -0.034(3) -0.021(3) 0.070(3)
C223 0.102(4) 0.144(4) 0.124(4) -0.024(3) -0.022(3) 0.080(3)
C224 0.062(3) 0.105(3) 0.108(3) 0.009(3) -0.008(2) 0.040(3)
C225 0.099(3) 0.152(4) 0.095(3) -0.025(3) -0.022(3) 0.071(3)
C226 0.093(3) 0.160(5) 0.110(3) -0.031(3) -0.022(3) 0.079(3)
C227 0.089(4) 0.074(3) 0.102(3) -0.004(3) 0.018(3) 0.033(3)
C31 0.041(3) 0.078(3) 0.158(4) -0.017(3) 0.013(3) 0.016(3)
C32 0.064(3) 0.064(3) 0.146(4) 0.006(2) 0.014(2) 0.022(2)
C33 0.1206(17) 0.1190(17) 0.1249(17) 0.0008(9) -0.0004(9) 0.0605(11)
C34 0.1108(16) 0.1121(16) 0.1177(16) 0.0030(9) -0.0023(9) 0.0568(11)
C35 0.1062(16) 0.1072(16) 0.1113(16) 0.0011(9) -0.0008(9) 0.0535(10)
C36 0.1083(16) 0.1076(16) 0.1131(16) 0.0018(9) -0.0011(9) 0.0548(11)
C37 0.1108(16) 0.1125(16) 0.1172(16) 0.0000(9) 0.0000(9) 0.0570(11)
C38 0.1125(16) 0.1131(16) 0.1210(17) 0.0002(9) -0.0003(9) 0.0586(11)
C39 0.1115(16) 0.1117(16) 0.1199(16) 0.0000(9) -0.0002(9) 0.0586(11)
C41 0.095(4) 0.100(5) 0.158(5) 0.011(4) -0.023(4) 0.035(4)
C42 0.140(5) 0.138(5) 0.208(6) -0.034(4) -0.004(4) 0.066(4)
C43 0.172(2) 0.172(2) 0.174(2) -0.0008(10) 0.0004(10) 0.0865(14)
C44 0.128(5) 0.145(5) 0.344(9) -0.069(6) 0.006(5) 0.050(4)
C45 0.182(3) 0.182(3) 0.185(3) -0.0010(10) 0.0008(10) 0.0909(15)
C46 0.184(2) 0.184(2) 0.187(3) -0.0025(10) 0.0026(10) 0.0926(14)
C47 0.179(2) 0.180(2) 0.182(2) -0.0023(10) 0.0008(10) 0.0900(14)
C48 0.187(3) 0.187(3) 0.192(3) -0.0001(10) 0.0007(10) 0.0945(15)
C49 0.207(3) 0.208(3) 0.212(3) 0.0005(10) -0.0003(10) 0.1053(17)

loop_
_atom_type_symbol
_atom_type_description
_atom_type_scat_dispersion_real
_atom_type_scat_dispersion_imag
_atom_type_scat_source
C C 0.0033 0.0016 'International Tables Vol C Tables 4.2.6.8 and 6.1.1.4'
H H 0.0000 0.0000 'International Tables Vol C Tables 4.2.6.8 and 6.1.1.4'
O O 0.0106 0.0060 'International Tables Vol C Tables 4.2.6.8 and 6.1.1.4'
In In -0.7276 1.3100 'International Tables Vol C Tables 4.2.6.8 and 6.1.1.4'

loop_
_geom_angle_atom_site_label_1
_geom_angle_atom_site_label_2
_geom_angle_atom_site_label_3
_geom_angle
_geom_angle_site_symmetry_1
_geom_angle_site_symmetry_3
O31 In1 O11 126.72(11) . .
O31 In1 O21 128.26(11) . .
O11 In1 O21 79.25(11) . .
O31 In1 O25 78.10(12) . .
O11 In1 O25 125.83(11) . .
O21 In1 O25 126.10(11) . .
O31 In1 O32 56.95(11) . .
O11 In1 O32 85.46(11) . .
O21 In1 O32 87.23(11) . .
O25 In1 O32 135.04(12) . .
O31 In1 O22 84.59(11) . .
O11 In1 O22 135.93(12) . .
O21 In1 O22 56.75(10) . .
O25 In1 O22 86.78(11) . .
O32 In1 O22 89.69(10) . .
O31 In1 O12 85.81(11) . .
O11 In1 O12 55.77(10) . .
O21 In1 O12 134.98(11) . .
O25 In1 O12 84.66(11) . .
O32 In1 O12 90.71(10) . .
O22 In1 O12 168.27(12) . .
O31 In1 O26 134.44(13) . .
O11 In1 O26 85.38(12) . .
O21 In1 O26 84.40(11) . .
O25 In1 O26 56.34(10) . .
O32 In1 O26 168.59(12) . .
O22 In1 O26 92.18(11) . .
O12 In1 O26 89.73(10) . .
O31 In1 C227 106.48(16) . .
O11 In1 C227 106.35(13) . .
O21 In1 C227 106.16(13) . .
O25 In1 C227 28.38(12) . .
O32 In1 C227 163.40(15) . .
O22 In1 C227 89.62(12) . .
O12 In1 C227 86.65(11) . .
O26 In1 C227 27.96(11) . .
O31 In1 C31 29.00(12) . .
O11 In1 C31 106.97(13) . .
O21 In1 C31 108.36(14) . .
O25 In1 C31 107.10(16) . .
O32 In1 C31 27.95(12) . .
O22 In1 C31 86.50(12) . .
O12 In1 C31 88.37(12) . .
O26 In1 C31 163.44(16) . .
C227 In1 C31 135.48(19) . .
O31 In1 C21 106.50(12) . .
O11 In1 C21 107.67(13) . .
O21 In1 C21 28.54(9) . .
O25 In1 C21 108.38(12) . .
O32 In1 C21 87.05(11) . .
O22 In1 C21 28.26(6) . .
O12 In1 C21 163.43(12) . .
O26 In1 C21 89.27(11) . .
C227 In1 C21 99.98(13) . .
C31 In1 C21 97.14(13) . .
O31 In1 C11 107.39(13) . .
O11 In1 C11 27.19(12) . .
O21 In1 C11 106.44(15) . .
O25 In1 C11 107.10(14) . .
O32 In1 C11 87.16(11) . .
O22 In1 C11 163.05(15) . .
O12 In1 C11 28.59(11) . .
O26 In1 C11 87.79(12) . .
C227 In1 C11 98.08(13) . .
C31 In1 C11 98.23(13) . .
C21 In1 C11 134.84(16) . .
O13 In2 O16 116.16(13) . .
O13 In2 O41 83.89(14) . .
O16 In2 O41 150.33(14) . .
O13 In2 O23 79.44(14) . .
O16 In2 O23 123.18(14) . .
O41 In2 O23 80.08(15) . .
O13 In2 O42 130.23(13) . .
O16 In2 O42 91.66(14) . .
O41 In2 O42 59.06(11) . .
O23 In2 O42 120.21(12) . .
O13 In2 O15 79.71(14) . .
O16 In2 O15 55.89(14) . .
O41 In2 O15 153.68(16) . .
O23 In2 O15 76.78(17) . .
O42 In2 O15 145.58(15) . .
O13 In2 O14 56.32(12) . .
O16 In2 O14 88.24(12) . .
O41 In2 O14 85.55(13) . .
O23 In2 O14 134.69(14) . .
O42 In2 O14 86.59(12) . .
O15 In2 O14 101.96(15) . .
O13 In2 O24 135.39(14) . .
O16 In2 O24 90.17(12) . .
O41 In2 O24 89.29(13) . .
O23 In2 O24 55.97(13) . .
O42 In2 O24 80.15(12) . .
O15 In2 O24 88.09(14) . .
O14 In2 O24 166.59(13) . .
O13 In2 C41 109.17(13) . .
O16 In2 C41 121.19(14) . .
O41 In2 C41 29.62(7) . .
O23 In2 C41 99.69(15) . .
O42 In2 C41 29.54(7) . .
O15 In2 C41 169.89(16) . .
O14 In2 C41 87.29(15) . .
O24 In2 C41 82.15(14) . .
O13 In2 C127 97.93(15) . .
O16 In2 C127 27.84(8) . .
O41 In2 C127 178.02(15) . .
O23 In2 C127 100.98(15) . .
O42 In2 C127 119.01(14) . .
O15 In2 C127 28.08(8) . .
O14 In2 C127 94.81(14) . .
O24 In2 C127 89.94(15) . .
C41 In2 C127 148.42(14) . .
O13 In2 C120 28.13(13) . .
O16 In2 C120 103.31(15) . .
O41 In2 C120 84.19(15) . .
O23 In2 C120 107.15(17) . .
O42 In2 C120 109.56(15) . .
O15 In2 C120 90.74(16) . .
O14 In2 C120 28.19(12) . .
O24 In2 C120 162.85(16) . .
C41 In2 C120 99.36(16) . .
C127 In2 C120 97.04(16) . .
O13 In2 C220 107.92(17) . .
O16 In2 C220 107.56(16) . .
O41 In2 C220 84.43(16) . .
O23 In2 C220 28.50(14) . .
O42 In2 C220 100.70(16) . .
O15 In2 C220 81.24(18) . .
O14 In2 C220 162.22(16) . .
O24 In2 C220 27.48(13) . .
C41 In2 C220 91.19(17) . .
C127 In2 C220 95.71(17) . .
C120 In2 C220 135.6(2) . .
C11 O11 In1 96.2(3) . .
C11 O12 In1 89.2(3) . .
C120 O13 In2 95.2(3) . .
C120 O14 In2 89.0(3) . .
C127 O15 In2 90.9(4) . .
C127 O16 In2 95.0(4) . .
C21 O21 In1 93.5(2) . .
C21 O22 In1 89.9(3) . .
C220 O23 In2 95.8(4) . .
C220 O24 In2 89.0(4) . .
C227 O25 In1 93.1(3) . .
C227 O26 In1 88.4(3) . .
C31 O31 In1 93.6(3) . .
C31 O32 In1 91.5(3) . .
C41 O41 In2 88.2(3) . .
C41 O42 In2 87.2(3) . .
O11 C11 O12 118.8(4) . .
O11 C11 C12 120.6(5) . .
O12 C11 C12 120.5(5) . .
O11 C11 In1 56.6(2) . .
O12 C11 In1 62.3(2) . .
C12 C11 In1 177.2(4) . .
C13 C12 C17 118.6(4) . .
C13 C12 C11 120.0(4) . .
C17 C12 C11 121.4(5) . .
C12 C13 C14 122.3(4) . .
C12 C13 H13 118.8 . .
C14 C13 H13 118.8 . .
C15 C14 C13 119.3(4) . .
C15 C14 H14 120.3 . .
C13 C14 H14 120.3 . .
C16 C15 C14 116.4(4) . .
C16 C15 C18 122.5(4) . .
C14 C15 C18 121.0(4) . .
C17 C16 C15 122.6(4) . .
C17 C16 H16 118.7 . .
C15 C16 H16 118.7 . .
C12 C17 C16 120.6(4) . .
C12 C17 H17 119.7 . .
C16 C17 H17 119.7 . .
C19 C18 C113 117.9(4) . .
C19 C18 C15 120.2(4) . .
C113 C18 C15 121.9(4) . .
C18 C19 C110 121.5(4) . .
C18 C19 H19 119.2 . .
C110 C19 H19 119.2 . .
C111 C110 C19 118.9(4) . .
C111 C110 C114 119.4(4) . .
C19 C110 C114 121.7(4) . .
C110 C111 C112 121.0(4) . .
C110 C111 H111 119.5 . .
C112 C111 H111 119.5 . .
C113 C112 C111 118.4(4) . .
C113 C112 C21* 121.0(5) . .
C111 C112 C21* 120.0(5) . .
C113 C112 C121 120.0(5) . .
C111 C112 C121 121.5(5) . .
C21* C112 C121 10.5(6) . .
C112 C113 C18 122.2(4) . .
C112 C113 H113 118.9 . .
C18 C113 H113 118.9 . .
C115 C114 C119 120.0 . .
C115 C114 C110 122.9(3) . .
C119 C114 C110 117.1(3) . .
C114 C115 C116 120.0 . .
C114 C115 H115 120.0 . .
C116 C115 H115 120.0 . .
C117 C116 C115 120.0 . .
C117 C116 H116 120.0 . .
C115 C116 H116 120.0 . .
C116 C117 C118 120.0 . .
C116 C117 C120 119.4(4) . .
C118 C117 C120 120.6(4) . .
C117 C118 C119 120.0 . .
C117 C118 H118 120.0 . .
C119 C118 H118 120.0 . .
C118 C119 C114 120.0 . .
C118 C119 H119 120.0 . .
C114 C119 H119 120.0 . .
O14 C120 O13 119.5(5) . .
O14 C120 C117 122.2(5) . .
O13 C120 C117 118.0(5) . .
O14 C120 In2 62.8(3) . .
O13 C120 In2 56.7(2) . .
C117 C120 In2 173.2(4) . .
C122 C121 C126 120.2(8) . .
C122 C121 C112 120.9(6) . .
C126 C121 C112 118.9(7) . .
C121 C122 C123 119.7(8) . .
C124 C123 C122 118.7(7) . .
C123 C124 C125 123.0(7) . .
C123 C124 C127 118.7(6) . 9_554
C125 C124 C127 118.3(6) . 9_554
C124 C125 C126 117.0(6) . .
C121 C126 C125 121.3(7) . .
C22* C21* C26* 120.0 . .
C22* C21* C112 125.7(10) . .
C26* C21* C112 114.3(10) . .
C23* C22* C21* 120.0 . .
C22* C23* C24* 120.0 . .
C23* C24* C25* 120.0 . .
C23* C24* C127 128.3(10) . 9_554
C25* C24* C127 107.2(10) . 9_554
C26* C25* C24* 120.0 . .
C25* C26* C21* 120.0 . .
O16 C127 O15 118.1(6) . .
O16 C127 C124 122.1(5) . 5
O15 C127 C124 119.1(4) . 5
O16 C127 C24* 105(4) . 5
O15 C127 C24* 136(4) . 5
C124 C127 C24* 17(4) 5 5
O16 C127 In2 57.2(3) . .
O15 C127 In2 61.0(3) . .
C124 C127 In2 175.0(4) 5 .
C24* C127 In2 162(4) 5 .
O22 C21 O21 119.7(4) . .
O22 C21 C22 120.9(4) . .
O21 C21 C22 119.4(4) . .
O22 C21 In1 61.9(2) . .
O21 C21 In1 58.0(2) . .
C22 C21 In1 175.6(3) . .
C27 C22 C23 119.5(4) . .
C27 C22 C21 119.7(4) . .
C23 C22 C21 120.7(4) . .
C22 C23 C24 121.2(4) . .
C22 C23 H23 119.4 . .
C24 C23 H23 119.4 . .
C23 C24 C25 119.9(4) . .
C23 C24 H24 120.0 . .
C25 C24 H24 120.0 . .
C24 C25 C26 117.3(4) . .
C24 C25 C28 121.2(4) . .
C26 C25 C28 121.4(4) . .
C27 C26 C25 121.4(4) . .
C27 C26 H26 119.3 . .
C25 C26 H26 119.3 . .
C22 C27 C26 120.4(4) . .
C22 C27 H27 119.8 . .
C26 C27 H27 119.8 . .
C29 C28 C213 117.4(4) . .
C29 C28 C25 122.1(4) . .
C213 C28 C25 120.4(4) . .
C28 C29 C210 121.6(4) . .
C28 C29 H29 119.2 . .
C210 C29 H29 119.2 . .
C211 C210 C29 117.8(4) . .
C211 C210 C214 122.0(4) . .
C29 C210 C214 120.3(4) . .
C210 C211 C212 122.7(4) . .
C210 C211 H211 118.6 . .
C212 C211 H211 118.6 . .
C213 C212 C211 117.8(4) . .
C213 C212 C221 122.2(4) . .
C211 C212 C221 119.9(4) . .
C212 C213 C28 122.7(4) . .
C212 C213 H213 118.7 . .
C28 C213 H213 118.7 . .
C215 C214 C219 120.0 . .
C215 C214 C210 125.3(3) . .
C219 C214 C210 114.6(3) . .
C216 C215 C214 120.0 . .
C216 C215 H215 120.0 . .
C214 C215 H215 120.0 . .
C215 C216 C217 120.0 . .
C215 C216 H216 120.0 . .
C217 C216 H216 120.0 . .
C218 C217 C216 120.0 . .
C218 C217 C220 120.2(4) . 6_554
C216 C217 C220 119.8(4) . 6_554
C219 C218 C217 120.0 . .
C219 C218 H218 120.0 . .
C217 C218 H218 120.0 . .
C218 C219 C214 120.0 . .
C218 C219 H219 120.0 . .
C214 C219 H219 120.0 . .
O24 C220 O23 119.3(6) . .
O24 C220 C217 122(2) . 8_545
O23 C220 C217 118(2) . 8_545
O24 C220 In2 63.5(3) . .
O23 C220 In2 55.7(3) . .
C217 C220 In2 173(2) 8_545 .
C222 C221 C226 120.0 . .
C222 C221 C212 119.9(3) . .
C226 C221 C212 120.1(3) . .
C221 C222 C223 120.0 . .
C221 C222 H222 120.0 . .
C223 C222 H222 120.0 . .
C224 C223 C222 120.0 . .
C224 C223 H223 120.0 . .
C222 C223 H223 120.0 . .
C225 C224 C223 120.0 . .
C225 C224 C227 119.5(3) . 8_544
C223 C224 C227 120.4(3) . 8_544
C224 C225 C226 120.0 . .
C224 C225 H225 120.0 . .
C226 C225 H225 120.0 . .
C225 C226 C221 120.0 . .
C225 C226 H226 120.0 . .
C221 C226 H226 120.0 . .
O26 C227 O25 122.1(5) . .
O26 C227 C224 120.4(10) . 6
O25 C227 C224 117.5(10) . 6
O26 C227 In1 63.6(3) . .
O25 C227 In1 58.5(2) . .
C224 C227 In1 175.9(9) 6 .
O32 C31 O31 117.9(4) . .
O32 C31 C32 122.0(5) . .
O31 C31 C32 120.0(4) . .
O32 C31 In1 60.6(2) . .
O31 C31 In1 57.4(2) . .
C32 C31 In1 176.5(4) . .
C33 C32 C37 120.0 . .
C33 C32 C31 119.5(3) . .
C37 C32 C31 120.5(3) . .
C32 C33 C34 120.0 . .
C32 C33 H33 120.0 . .
C34 C33 H33 120.0 . .
C33 C34 C35 120.0 . .
C33 C34 H34 120.0 . .
C35 C34 H34 120.0 . .
C34 C35 C36 120.0 . .
C34 C35 C38 120.1(3) . .
C36 C35 C38 119.9(3) . .
C37 C36 C35 120.0 . .
C37 C36 H36 120.0 . .
C35 C36 H36 120.0 . .
C36 C37 C32 120.0 . .
C36 C37 H37 120.0 . .
C32 C37 H37 120.0 . .
C39 C38 C39 120.1(5) 3_665 .
C39 C38 C35 120.4(5) 3_665 .
C39 C38 C35 119.5(5) . .
C38 C39 C38 119.8(5) 2_655 .
C38 C39 H39 120.1 2_655 .
C38 C39 H39 120.1 . .
O42 C41 O41 125.1(5) . .
O42 C41 C42 118.3(4) . .
O41 C41 C42 116.6(4) . .
O42 C41 In2 63.3(3) . .
O41 C41 In2 62.2(3) . .
C42 C41 In2 172.6(3) . .
C43 C42 C47 120.0 . .
C43 C42 C41 121.4(4) . .
C47 C42 C41 118.4(4) . .
C44 C43 C42 120.0 . .
C44 C43 H43 120.0 . .
C42 C43 H43 120.0 . .
C43 C44 C45 120.0 . .
C43 C44 H44 120.0 . .
C45 C44 H44 120.0 . .
C46 C45 C44 120.0 . .
C46 C45 C48 117.4(5) . .
C44 C45 C48 122.6(5) . .
C45 C46 C47 120.0 . .
C45 C46 H46 120.0 . .
C47 C46 H46 120.0 . .
C46 C47 C42 120.0 . .
C46 C47 H47 120.0 . .
C42 C47 H47 120.0 . .
C49 C48 C49 121.5(9) 2 .
C49 C48 C45 117.9(9) 2 .
C49 C48 C45 119.6(9) . .
C48 C49 C48 117.7(9) 3 .
C48 C49 H49 121.2 3 .
C48 C49 H49 121.2 . .

loop_
_geom_bond_atom_site_label_1
_geom_bond_atom_site_label_2
_geom_bond_distance
_geom_bond_site_symmetry_2
In1 O31 2.226(3) .
In1 O11 2.227(3) .
In1 O21 2.243(3) .
In1 O25 2.246(3) .
In1 O32 2.299(3) .
In1 O22 2.329(3) .
In1 O12 2.347(3) .
In1 O26 2.358(3) .
In1 C227 2.630(5) .
In1 C31 2.639(4) .
In1 C21 2.640(4) .
In1 C11 2.651(4) .
In2 O13 2.222(3) .
In2 O16 2.234(3) .
In2 O41 2.244(3) .
In2 O23 2.246(4) .
In2 O42 2.268(4) .
In2 O15 2.317(4) .
In2 O14 2.356(3) .
In2 O24 2.421(3) .
In2 C41 2.537(5) .
In2 C127 2.648(6) .
In2 C120 2.649(5) .
In2 C220 2.704(7) .
O11 C11 1.219(5) .
O12 C11 1.269(5) .
O13 C120 1.254(5) .
O14 C120 1.251(5) .
O15 C127 1.2462(19) .
O16 C127 1.2413(19) .
O21 C21 1.264(4) .
O22 C21 1.2501(19) .
O23 C220 1.296(6) .
O24 C220 1.248(6) .
O25 C227 1.252(5) .
O26 C227 1.233(5) .
O31 C31 1.282(5) .
O32 C31 1.237(5) .
O41 C41 1.2543(19) .
O42 C41 1.2521(19) .
C11 C12 1.488(5) .
C12 C13 1.339(5) .
C12 C17 1.361(5) .
C13 C14 1.410(5) .
C13 H13 0.9300 .
C14 C15 1.394(5) .
C14 H14 0.9300 .
C15 C16 1.385(5) .
C15 C18 1.463(5) .
C16 C17 1.371(5) .
C16 H16 0.9300 .
C17 H17 0.9300 .
C18 C19 1.363(5) .
C18 C113 1.397(5) .
C19 C110 1.400(5) .
C19 H19 0.9300 .
C110 C111 1.376(5) .
C110 C114 1.516(4) .
C111 C112 1.389(5) .
C111 H111 0.9300 .
C112 C113 1.372(5) .
C112 C21* 1.441(9) .
C112 C121 1.491(9) .
C113 H113 0.9300 .
C114 C115 1.3900 .
C114 C119 1.3900 .
C115 C116 1.3900 .
C115 H115 0.9300 .
C116 C117 1.3900 .
C116 H116 0.9300 .
C117 C118 1.3900 .
C117 C120 1.482(5) .
C118 C119 1.3900 .
C118 H118 0.9300 .
C119 H119 0.9300 .
C121 C122 1.391(2) .
C121 C126 1.393(2) .
C122 C123 1.392(2) .
C123 C124 1.390(2) .
C124 C125 1.392(2) .
C124 C127 1.486(7) 9_554
C125 C126 1.394(2) .
C21* C22* 1.3900 .
C21* C26* 1.3900 .
C22* C23* 1.3900 .
C23* C24* 1.3900 .
C24* C25* 1.3900 .
C24* C127 1.618(10) 9_554
C25* C26* 1.3900 .
C127 C124 1.486(7) 5
C127 C24* 1.62(8) 5
C21 C22 1.489(5) .
C22 C27 1.352(5) .
C22 C23 1.367(5) .
C23 C24 1.389(5) .
C23 H23 0.9300 .
C24 C25 1.390(5) .
C24 H24 0.9300 .
C25 C26 1.391(5) .
C25 C28 1.483(5) .
C26 C27 1.385(5) .
C26 H26 0.9300 .
C27 H27 0.9300 .
C28 C29 1.369(5) .
C28 C213 1.390(5) .
C29 C210 1.397(5) .
C29 H29 0.9300 .
C210 C211 1.363(5) .
C210 C214 1.490(4) .
C211 C212 1.368(5) .
C211 H211 0.9300 .
C212 C213 1.360(5) .
C212 C221 1.507(4) .
C213 H213 0.9300 .
C214 C215 1.3900 .
C214 C219 1.3900 .
C215 C216 1.3900 .
C215 H215 0.9300 .
C216 C217 1.3900 .
C216 H216 0.9300 .
C217 C218 1.3900 .
C217 C220 1.473(7) 6_554
C218 C219 1.3900 .
C218 H218 0.9300 .
C219 H219 0.9300 .
C220 C217 1.47(4) 8_545
C221 C222 1.3900 .
C221 C226 1.3900 .
C222 C223 1.3900 .
C222 H222 0.9300 .
C223 C224 1.3900 .
C223 H223 0.9300 .
C224 C225 1.3900 .
C224 C227 1.506(5) 8_544
C225 C226 1.3900 .
C225 H225 0.9300 .
C226 H226 0.9300 .
C227 C224 1.506(18) 6
C31 C32 1.471(4) .
C32 C33 1.3900 .
C32 C37 1.3900 .
C33 C34 1.3900 .
C33 H33 0.9300 .
C34 C35 1.3900 .
C34 H34 0.9300 .
C35 C36 1.3900 .
C35 C38 1.502(5) .
C36 C37 1.3900 .
C36 H36 0.9300 .
C37 H37 0.9300 .
C38 C39 1.378(5) 3_665
C38 C39 1.416(5) .
C39 C38 1.378(5) 2_655
C39 H39 0.9300 .
C41 C42 1.534(5) .
C42 C43 1.3900 .
C42 C47 1.3900 .
C43 C44 1.3900 .
C43 H43 0.9300 .
C44 C45 1.3900 .
C44 H44 0.9300 .
C45 C46 1.3900 .
C45 C48 1.538(7) .
C46 C47 1.3900 .
C46 H46 0.9300 .
C47 H47 0.9300 .
C48 C49 1.378(7) 2
C48 C49 1.3936(19) .
C49 C48 1.378(7) 3
C49 H49 0.9300 .

loop_
_geom_torsion_atom_site_label_1
_geom_torsion_atom_site_label_2
_geom_torsion_atom_site_label_3
_geom_torsion_atom_site_label_4
_geom_torsion
_geom_torsion_site_symmetry_1
_geom_torsion_site_symmetry_4
O31 In1 O11 C11 -50.5(3) . .
O21 In1 O11 C11 179.3(3) . .
O25 In1 O11 C11 52.3(3) . .
O32 In1 O11 C11 -92.6(3) . .
O22 In1 O11 C11 -177.5(2) . .
O12 In1 O11 C11 1.3(3) . .
O26 In1 O11 C11 94.2(3) . .
C227 In1 O11 C11 75.5(3) . .
C31 In1 O11 C11 -74.6(3) . .
C21 In1 O11 C11 -178.1(3) . .
O31 In1 O12 C11 139.5(3) . .
O11 In1 O12 C11 -1.3(2) . .
O21 In1 O12 C11 -4.1(3) . .
O25 In1 O12 C11 -142.1(3) . .
O32 In1 O12 C11 82.7(3) . .
O22 In1 O12 C11 174.7(4) . .
O26 In1 O12 C11 -85.9(3) . .
C227 In1 O12 C11 -113.7(3) . .
C31 In1 O12 C11 110.6(3) . .
C21 In1 O12 C11 0.7(5) . .
O16 In2 O13 C120 -68.0(3) . .
O41 In2 O13 C120 89.1(3) . .
O23 In2 O13 C120 170.1(3) . .
O42 In2 O13 C120 49.3(4) . .
O15 In2 O13 C120 -111.6(3) . .
O14 In2 O13 C120 0.4(3) . .
O24 In2 O13 C120 171.9(3) . .
C41 In2 O13 C120 73.4(3) . .
C127 In2 O13 C120 -90.1(3) . .
C220 In2 O13 C120 171.2(3) . .
O13 In2 O14 C120 -0.4(3) . .
O16 In2 O14 C120 123.0(3) . .
O41 In2 O14 C120 -86.0(3) . .
O23 In2 O14 C120 -14.7(4) . .
O42 In2 O14 C120 -145.2(3) . .
O15 In2 O14 C120 68.5(3) . .
O24 In2 O14 C120 -153.7(4) . .
C41 In2 O14 C120 -115.6(3) . .
C127 In2 O14 C120 95.9(3) . .
C220 In2 O14 C120 -30.2(7) . .
O13 In2 O15 C127 129.7(4) . .
O16 In2 O15 C127 -2.0(4) . .
O41 In2 O15 C127 -178.0(4) . .
O23 In2 O15 C127 -148.9(4) . .
O42 In2 O15 C127 -24.0(5) . .
O14 In2 O15 C127 77.6(4) . .
O24 In2 O15 C127 -93.5(4) . .
C41 In2 O15 C127 -78.3(11) . .
C120 In2 O15 C127 103.7(4) . .
C220 In2 O15 C127 -120.2(4) . .
O13 In2 O16 C127 -53.1(4) . .
O41 In2 O16 C127 178.4(3) . .
O23 In2 O16 C127 41.4(4) . .
O42 In2 O16 C127 169.7(3) . .
O15 In2 O16 C127 2.0(4) . .
O14 In2 O16 C127 -103.8(4) . .
O24 In2 O16 C127 89.6(4) . .
C41 In2 O16 C127 170.5(3) . .
C120 In2 O16 C127 -79.7(4) . .
C220 In2 O16 C127 67.9(4) . .
O31 In1 O21 C21 46.1(3) . .
O11 In1 O21 C21 174.8(2) . .
O25 In1 O21 C21 -58.4(3) . .
O32 In1 O21 C21 88.9(2) . .
O22 In1 O21 C21 -2.5(2) . .
O12 In1 O21 C21 177.2(2) . .
O26 In1 O21 C21 -98.8(2) . .
C227 In1 O21 C21 -81.1(3) . .
C31 In1 O21 C21 70.4(3) . .
C11 In1 O21 C21 175.1(2) . .
O31 In1 O22 C21 -141.2(3) . .
O11 In1 O22 C21 -1.2(3) . .
O21 In1 O22 C21 2.5(2) . .
O25 In1 O22 C21 140.5(3) . .
O32 In1 O22 C21 -84.3(3) . .
O12 In1 O22 C21 -176.4(4) . .
O26 In1 O22 C21 84.4(3) . .
C227 In1 O22 C21 112.2(3) . .
C31 In1 O22 C21 -112.1(3) . .
C11 In1 O22 C21 -5.2(5) . .
O13 In2 O23 C220 177.8(4) . .
O16 In2 O23 C220 63.3(4) . .
O41 In2 O23 C220 -96.6(4) . .
O42 In2 O23 C220 -51.5(4) . .
O15 In2 O23 C220 96.0(4) . .
O14 In2 O23 C220 -170.2(3) . .
O24 In2 O23 C220 -0.7(3) . .
C41 In2 O23 C220 -74.3(4) . .
C127 In2 O23 C220 81.7(4) . .
C120 In2 O23 C220 -177.3(3) . .
O13 In2 O24 C220 -1.3(4) . .
O16 In2 O24 C220 -130.4(3) . .
O41 In2 O24 C220 79.2(3) . .
O23 In2 O24 C220 0.8(3) . .
O42 In2 O24 C220 137.9(3) . .
O15 In2 O24 C220 -74.6(4) . .
O14 In2 O24 C220 146.5(5) . .
C41 In2 O24 C220 108.1(3) . .
C127 In2 O24 C220 -102.6(3) . .
C120 In2 O24 C220 11.8(6) . .
O31 In1 O25 C227 179.7(3) . .
O11 In1 O25 C227 52.7(3) . .
O21 In1 O25 C227 -51.3(3) . .
O32 In1 O25 C227 178.5(2) . .
O22 In1 O25 C227 -95.2(3) . .
O12 In1 O25 C227 92.9(3) . .
O26 In1 O25 C227 -0.4(2) . .
C31 In1 O25 C227 179.5(2) . .
C21 In1 O25 C227 -76.7(3) . .
C11 In1 O25 C227 74.9(3) . .
O31 In1 O26 C227 0.5(3) . .
O11 In1 O26 C227 -139.0(3) . .
O21 In1 O26 C227 141.4(3) . .
O25 In1 O26 C227 0.4(3) . .
O32 In1 O26 C227 -175.6(5) . .
O22 In1 O26 C227 85.1(3) . .
O12 In1 O26 C227 -83.4(3) . .
C31 In1 O26 C227 0.0(6) . .
C21 In1 O26 C227 113.2(3) . .
C11 In1 O26 C227 -111.9(3) . .
O11 In1 O31 C31 -53.5(3) . .
O21 In1 O31 C31 53.5(3) . .
O25 In1 O31 C31 -179.6(3) . .
O32 In1 O31 C31 -0.6(3) . .
O22 In1 O31 C31 92.5(3) . .
O12 In1 O31 C31 -94.2(3) . .
O26 In1 O31 C31 -179.7(2) . .
C227 In1 O31 C31 -179.5(3) . .
C21 In1 O31 C31 74.5(3) . .
C11 In1 O31 C31 -75.2(3) . .
O31 In1 O32 C31 0.6(3) . .
O11 In1 O32 C31 140.7(3) . .
O21 In1 O32 C31 -139.8(3) . .
O25 In1 O32 C31 2.0(3) . .
O22 In1 O32 C31 -83.1(3) . .
O12 In1 O32 C31 85.2(3) . .
O26 In1 O32 C31 177.4(5) . .
C227 In1 O32 C31 4.5(5) . .
C21 In1 O32 C31 -111.3(3) . .
C11 In1 O32 C31 113.5(3) . .
O13 In2 O41 C41 -148.9(4) . .
O16 In2 O41 C41 -13.8(5) . .
O23 In2 O41 C41 130.8(4) . .
O42 In2 O41 C41 -3.7(3) . .
O15 In2 O41 C41 159.5(4) . .
O14 In2 O41 C41 -92.4(3) . .
O24 In2 O41 C41 75.3(3) . .
C127 In2 O41 C41 8(5) . .
C120 In2 O41 C41 -120.6(4) . .
C220 In2 O41 C41 102.3(4) . .
O13 In2 O42 C41 51.6(4) . .
O16 In2 O42 C41 178.7(3) . .
O41 In2 O42 C41 3.7(3) . .
O23 In2 O42 C41 -50.8(4) . .
O15 In2 O42 C41 -163.2(3) . .
O14 In2 O42 C41 90.5(3) . .
O24 In2 O42 C41 -91.4(3) . .
C127 In2 O42 C41 -175.9(3) . .
C120 In2 O42 C41 73.9(3) . .
C220 In2 O42 C41 -73.1(3) . .
In1 O11 C11 O12 -2.3(4) . .
In1 O11 C11 C12 -179.8(3) . .
In1 O12 C11 O11 2.2(4) . .
In1 O12 C11 C12 179.7(3) . .
O31 In1 C11 O11 139.6(3) . .
O21 In1 C11 O11 -0.7(3) . .
O25 In1 C11 O11 -137.9(3) . .
O32 In1 C11 O11 85.6(3) . .
O22 In1 C11 O11 6.0(6) . .
O12 In1 C11 O11 -177.7(4) . .
O26 In1 C11 O11 -84.2(3) . .
C227 In1 C11 O11 -110.2(3) . .
C31 In1 C11 O11 111.3(3) . .
C21 In1 C11 O11 2.6(3) . .
O31 In1 C11 O12 -42.7(3) . .
O11 In1 C11 O12 177.7(4) . .
O21 In1 C11 O12 177.0(2) . .
O25 In1 C11 O12 39.8(3) . .
O32 In1 C11 O12 -96.7(3) . .
O22 In1 C11 O12 -176.3(3) . .
O26 In1 C11 O12 93.5(3) . .
C227 In1 C11 O12 67.4(3) . .
C31 In1 C11 O12 -71.0(3) . .
C21 In1 C11 O12 -179.7(2) . .
O31 In1 C11 C12 143(6) . .
O11 In1 C11 C12 4(6) . .
O21 In1 C11 C12 3(6) . .
O25 In1 C11 C12 -134(6) . .
O32 In1 C11 C12 89(6) . .
O22 In1 C11 C12 10(7) . .
O12 In1 C11 C12 -174(100) . .
O26 In1 C11 C12 -81(6) . .
C227 In1 C11 C12 -107(6) . .
C31 In1 C11 C12 115(6) . .
C21 In1 C11 C12 6(6) . .
O11 C11 C12 C13 -6.9(6) . .
O12 C11 C12 C13 175.7(4) . .
In1 C11 C12 C13 -10(7) . .
O11 C11 C12 C17 176.3(4) . .
O12 C11 C12 C17 -1.1(6) . .
In1 C11 C12 C17 173(100) . .
C17 C12 C13 C14 -3.3(7) . .
C11 C12 C13 C14 179.8(4) . .
C12 C13 C14 C15 0.9(7) . .
C13 C14 C15 C16 1.4(6) . .
C13 C14 C15 C18 178.8(4) . .
C14 C15 C16 C17 -1.3(7) . .
C18 C15 C16 C17 -178.7(4) . .
C13 C12 C17 C16 3.3(7) . .
C11 C12 C17 C16 -179.9(4) . .
C15 C16 C17 C12 -1.0(7) . .
C16 C15 C18 C19 -37.4(7) . .
C14 C15 C18 C19 145.4(4) . .
C16 C15 C18 C113 141.3(5) . .
C14 C15 C18 C113 -36.0(6) . .
C113 C18 C19 C110 1.0(7) . .
C15 C18 C19 C110 179.8(4) . .
C18 C19 C110 C111 -0.9(7) . .
C18 C19 C110 C114 -178.2(4) . .
C19 C110 C111 C112 1.0(7) . .
C114 C110 C111 C112 178.4(4) . .
C110 C111 C112 C113 -1.3(7) . .
C110 C111 C112 C21* -172.2(7) . .
C110 C111 C112 C121 175.8(6) . .
C111 C112 C113 C18 1.5(7) . .
C21* C112 C113 C18 172.3(7) . .
C121 C112 C113 C18 -175.6(5) . .
C19 C18 C113 C112 -1.3(7) . .
C15 C18 C113 C112 179.9(4) . .
C111 C110 C114 C115 26.9(5) . .
C19 C110 C114 C115 -155.7(3) . .
C111 C110 C114 C119 -153.1(3) . .
C19 C110 C114 C119 24.2(5) . .
C119 C114 C115 C116 0.0 . .
C110 C114 C115 C116 180.0(3) . .
C114 C115 C116 C117 0.0 . .
C115 C116 C117 C118 0.0 . .
C115 C116 C117 C120 -179.6(3) . .
C116 C117 C118 C119 0.0 . .
C120 C117 C118 C119 179.6(3) . .
C117 C118 C119 C114 0.0 . .
C115 C114 C119 C118 0.0 . .
C110 C114 C119 C118 -180.0(3) . .
In2 O14 C120 O13 0.7(5) . .
In2 O14 C120 C117 174.7(4) . .
In2 O13 C120 O14 -0.7(5) . .
In2 O13 C120 C117 -175.0(3) . .
C116 C117 C120 O14 -6.3(6) . .
C118 C117 C120 O14 174.1(4) . .
C116 C117 C120 O13 167.8(3) . .
C118 C117 C120 O13 -11.8(5) . .
C116 C117 C120 In2 130(3) . .
C118 C117 C120 In2 -50(3) . .
O13 In2 C120 O14 179.3(5) . .
O16 In2 C120 O14 -59.4(3) . .
O41 In2 C120 O14 91.4(3) . .
O23 In2 C120 O14 169.1(3) . .
O42 In2 C120 O14 37.2(3) . .
O15 In2 C120 O14 -114.5(3) . .
O24 In2 C120 O14 159.6(4) . .
C41 In2 C120 O14 65.9(3) . .
C127 In2 C120 O14 -87.0(3) . .
C220 In2 C120 O14 167.3(3) . .
O16 In2 C120 O13 121.2(3) . .
O41 In2 C120 O13 -87.9(3) . .
O23 In2 C120 O13 -10.2(3) . .
O42 In2 C120 O13 -142.1(3) . .
O15 In2 C120 O13 66.2(3) . .
O14 In2 C120 O13 -179.3(5) . .
O24 In2 C120 O13 -19.7(6) . .
C41 In2 C120 O13 -113.4(3) . .
C127 In2 C120 O13 93.6(3) . .
C220 In2 C120 O13 -12.0(4) . .
O13 In2 C120 C117 40(3) . .
O16 In2 C120 C117 162(3) . .
O41 In2 C120 C117 -47(3) . .
O23 In2 C120 C117 30(3) . .
O42 In2 C120 C117 -102(3) . .
O15 In2 C120 C117 107(3) . .
O14 In2 C120 C117 -139(3) . .
O24 In2 C120 C117 21(3) . .
C41 In2 C120 C117 -73(3) . .
C127 In2 C120 C117 134(3) . .
C220 In2 C120 C117 28(3) . .
C113 C112 C121 C122 124.6(8) . .
C111 C112 C121 C122 -52.4(12) . .
C21* C112 C121 C122 -137(4) . .
C113 C112 C121 C126 -57.4(11) . .
C111 C112 C121 C126 125.6(8) . .
C21* C112 C121 C126 41(3) . .
C126 C121 C122 C123 -0.7(15) . .
C112 C121 C122 C123 177.2(7) . .
C121 C122 C123 C124 0.9(13) . .
C122 C123 C124 C125 -1.5(12) . .
C122 C123 C124 C127 175.4(7) . 9_554
C123 C124 C125 C126 1.9(11) . .
C127 C124 C125 C126 -175.0(6) 9_554 .
C122 C121 C126 C125 1.2(14) . .
C112 C121 C126 C125 -176.8(7) . .
C124 C125 C126 C121 -1.7(12) . .
C113 C112 C21* C22* -133.0(6) . .
C111 C112 C21* C22* 37.7(10) . .
C121 C112 C21* C22* 139(4) . .
C113 C112 C21* C26* 47.2(8) . .
C111 C112 C21* C26* -142.1(6) . .
C121 C112 C21* C26* -41(3) . .
C26* C21* C22* C23* 0.0 . .
C112 C21* C22* C23* -179.8(9) . .
C21* C22* C23* C24* 0.0 . .
C22* C23* C24* C25* 0.0 . .
C22* C23* C24* C127 153.0(10) . 9_554
C23* C24* C25* C26* 0.0 . .
C127 C24* C25* C26* -158.1(8) 9_554 .
C24* C25* C26* C21* 0.0 . .
C22* C21* C26* C25* 0.0 . .
C112 C21* C26* C25* 179.8(8) . .
In2 O16 C127 O15 -3.4(6) . .
In2 O16 C127 C124 -174.2(5) . 5
In2 O16 C127 C24* -178(2) . 5
In2 O15 C127 O16 3.3(6) . .
In2 O15 C127 C124 174.3(5) . 5
In2 O15 C127 C24* 176(4) . 5
O13 In2 C127 O16 133.6(3) . .
O41 In2 C127 O16 -23(5) . .
O23 In2 C127 O16 -145.7(3) . .
O42 In2 C127 O16 -11.8(4) . .
O15 In2 C127 O16 -176.5(6) . .
O14 In2 C127 O16 77.0(3) . .
O24 In2 C127 O16 -90.5(3) . .
C41 In2 C127 O16 -15.7(5) . .
C120 In2 C127 O16 105.2(4) . .
C220 In2 C127 O16 -117.4(4) . .
O13 In2 C127 O15 -49.9(4) . .
O16 In2 C127 O15 176.5(6) . .
O41 In2 C127 O15 153(5) . .
O23 In2 C127 O15 30.8(4) . .
O42 In2 C127 O15 164.7(3) . .
O14 In2 C127 O15 -106.5(4) . .
O24 In2 C127 O15 86.1(4) . .
C41 In2 C127 O15 160.8(4) . .
C120 In2 C127 O15 -78.2(4) . .
C220 In2 C127 O15 59.1(4) . .
O13 In2 C127 C124 -143(4) . 5
O16 In2 C127 C124 83(4) . 5
O41 In2 C127 C124 60(7) . 5
O23 In2 C127 C124 -62(4) . 5
O42 In2 C127 C124 72(4) . 5
O15 In2 C127 C124 -93(4) . 5
O14 In2 C127 C124 160(4) . 5
O24 In2 C127 C124 -7(4) . 5
C41 In2 C127 C124 68(4) . 5
C120 In2 C127 C124 -171(4) . 5
C220 In2 C127 C124 -34(4) . 5
O13 In2 C127 C24* 140(7) . 5
O16 In2 C127 C24* 6(7) . 5
O41 In2 C127 C24* -17(9) . 5
O23 In2 C127 C24* -140(7) . 5
O42 In2 C127 C24* -6(7) . 5
O15 In2 C127 C24* -171(7) . 5
O14 In2 C127 C24* 83(7) . 5
O24 In2 C127 C24* -85(7) . 5
C41 In2 C127 C24* -10(7) . 5
C120 In2 C127 C24* 111(7) . 5
C220 In2 C127 C24* -111(7) . 5
In1 O22 C21 O21 -4.4(4) . .
In1 O22 C21 C22 176.1(3) . .
In1 O21 C21 O22 4.5(4) . .
In1 O21 C21 C22 -175.9(3) . .
O31 In1 C21 O22 40.6(3) . .
O11 In1 C21 O22 179.1(2) . .
O21 In1 C21 O22 -175.5(4) . .
O25 In1 C21 O22 -42.0(3) . .
O32 In1 C21 O22 94.8(3) . .
O12 In1 C21 O22 177.4(3) . .
O26 In1 C21 O22 -96.0(3) . .
C227 In1 C21 O22 -70.0(3) . .
C31 In1 C21 O22 68.7(3) . .
C11 In1 C21 O22 177.9(2) . .
O31 In1 C21 O21 -143.8(2) . .
O11 In1 C21 O21 -5.3(3) . .
O25 In1 C21 O21 133.5(2) . .
O32 In1 C21 O21 -89.6(2) . .
O22 In1 C21 O21 175.5(4) . .
O12 In1 C21 O21 -7.0(5) . .
O26 In1 C21 O21 79.6(2) . .
C227 In1 C21 O21 105.5(3) . .
C31 In1 C21 O21 -115.7(3) . .
C11 In1 C21 O21 -6.6(3) . .
O31 In1 C21 C22 -89(4) . .
O11 In1 C21 C22 49(4) . .
O21 In1 C21 C22 54(4) . .
O25 In1 C21 C22 -172(4) . .
O32 In1 C21 C22 -35(4) . .
O22 In1 C21 C22 -130(4) . .
O12 In1 C21 C22 47(4) . .
O26 In1 C21 C22 134(4) . .
C227 In1 C21 C22 160(4) . .
C31 In1 C21 C22 -61(4) . .
C11 In1 C21 C22 48(4) . .
O22 C21 C22 C27 -177.9(4) . .
O21 C21 C22 C27 2.6(6) . .
In1 C21 C22 C27 -50(4) . .
O22 C21 C22 C23 -1.9(6) . .
O21 C21 C22 C23 178.5(4) . .
In1 C21 C22 C23 126(4) . .
C27 C22 C23 C24 0.5(7) . .
C21 C22 C23 C24 -175.5(4) . .
C22 C23 C24 C25 -4.5(7) . .
C23 C24 C25 C26 6.4(7) . .
C23 C24 C25 C28 -177.4(4) . .
C24 C25 C26 C27 -4.6(7) . .
C28 C25 C26 C27 179.1(4) . .
C23 C22 C27 C26 1.4(7) . .
C21 C22 C27 C26 177.4(4) . .
C25 C26 C27 C22 0.7(7) . .
C24 C25 C28 C29 -32.4(6) . .
C26 C25 C28 C29 143.7(4) . .
C24 C25 C28 C213 142.9(4) . .
C26 C25 C28 C213 -41.0(6) . .
C213 C28 C29 C210 0.5(6) . .
C25 C28 C29 C210 176.0(4) . .
C28 C29 C210 C211 0.0(7) . .
C28 C29 C210 C214 180.0(4) . .
C29 C210 C211 C212 -0.3(7) . .
C214 C210 C211 C212 179.8(4) . .
C210 C211 C212 C213 -0.1(7) . .
C210 C211 C212 C221 -177.6(4) . .
C211 C212 C213 C28 0.6(7) . .
C221 C212 C213 C28 178.1(4) . .
C29 C28 C213 C212 -0.8(7) . .
C25 C28 C213 C212 -176.4(4) . .
C211 C210 C214 C215 174.6(3) . .
C29 C210 C214 C215 -5.4(5) . .
C211 C210 C214 C219 -8.5(5) . .
C29 C210 C214 C219 171.6(3) . .
C219 C214 C215 C216 0.0 . .
C210 C214 C215 C216 176.8(3) . .
C214 C215 C216 C217 0.0 . .
C215 C216 C217 C218 0.0 . .
C215 C216 C217 C220 -178.6(4) . 6_554
C216 C217 C218 C219 0.0 . .
C220 C217 C218 C219 178.6(4) 6_554 .
C217 C218 C219 C214 0.0 . .
C215 C214 C219 C218 0.0 . .
C210 C214 C219 C218 -177.1(3) . .
In2 O24 C220 O23 -1.2(6) . .
In2 O24 C220 C217 -174(3) . 8_545
In2 O23 C220 O24 1.3(6) . .
In2 O23 C220 C217 175(3) . 8_545
O13 In2 C220 O24 179.0(3) . .
O16 In2 C220 O24 53.0(4) . .
O41 In2 C220 O24 -99.2(3) . .
O23 In2 C220 O24 -178.7(6) . .
O42 In2 C220 O24 -42.2(3) . .
O15 In2 C220 O24 102.9(3) . .
O14 In2 C220 O24 -155.2(4) . .
C41 In2 C220 O24 -70.4(3) . .
C127 In2 C220 O24 78.8(3) . .
C120 In2 C220 O24 -175.1(3) . .
O13 In2 C220 O23 -2.3(4) . .
O16 In2 C220 O23 -128.3(3) . .
O41 In2 C220 O23 79.4(3) . .
O42 In2 C220 O23 136.5(3) . .
O15 In2 C220 O23 -78.4(3) . .
O14 In2 C220 O23 23.5(7) . .
O24 In2 C220 O23 178.7(6) . .
C41 In2 C220 O23 108.3(3) . .
C127 In2 C220 O23 -102.5(3) . .
C120 In2 C220 O23 3.6(5) . .
O13 In2 C220 C217 -43(19) . 8_545
O16 In2 C220 C217 -169(19) . 8_545
O41 In2 C220 C217 39(19) . 8_545
O23 In2 C220 C217 -40(19) . 8_545
O42 In2 C220 C217 96(19) . 8_545
O15 In2 C220 C217 -119(19) . 8_545
O14 In2 C220 C217 -17(20) . 8_545
O24 In2 C220 C217 138(19) . 8_545
C41 In2 C220 C217 68(19) . 8_545
C127 In2 C220 C217 -143(19) . 8_545
C120 In2 C220 C217 -37(19) . 8_545
C213 C212 C221 C222 40.1(5) . .
C211 C212 C221 C222 -142.5(3) . .
C213 C212 C221 C226 -140.2(4) . .
C211 C212 C221 C226 37.2(5) . .
C226 C221 C222 C223 0.0 . .
C212 C221 C222 C223 179.7(3) . .
C221 C222 C223 C224 0.0 . .
C222 C223 C224 C225 0.0 . .
C222 C223 C224 C227 -177.7(3) . 8_544
C223 C224 C225 C226 0.0 . .
C227 C224 C225 C226 177.7(3) 8_544 .
C224 C225 C226 C221 0.0 . .
C222 C221 C226 C225 0.0 . .
C212 C221 C226 C225 -179.7(3) . .
In1 O26 C227 O25 -0.7(4) . .
In1 O26 C227 C224 179.2(8) . 6
In1 O25 C227 O26 0.7(5) . .
In1 O25 C227 C224 -179.2(7) . 6
O31 In1 C227 O26 -179.6(2) . .
O11 In1 C227 O26 42.9(3) . .
O21 In1 C227 O26 -40.3(3) . .
O25 In1 C227 O26 -179.3(4) . .
O32 In1 C227 O26 177.0(3) . .
O22 In1 C227 O26 -95.4(3) . .
O12 In1 C227 O26 95.8(3) . .
C31 In1 C227 O26 -180.0(2) . .
C21 In1 C227 O26 -69.0(3) . .
C11 In1 C227 O26 69.5(3) . .
O31 In1 C227 O25 -0.3(3) . .
O11 In1 C227 O25 -137.8(2) . .
O21 In1 C227 O25 139.0(2) . .
O32 In1 C227 O25 -3.7(6) . .
O22 In1 C227 O25 83.9(3) . .
O12 In1 C227 O25 -85.0(3) . .
O26 In1 C227 O25 179.3(4) . .
C31 In1 C227 O25 -0.7(3) . .
C21 In1 C227 O25 110.3(3) . .
C11 In1 C227 O25 -111.2(3) . .
O31 In1 C227 C224 10(10) . 6
O11 In1 C227 C224 -128(10) . 6
O21 In1 C227 C224 149(10) . 6
O25 In1 C227 C224 10(10) . 6
O32 In1 C227 C224 6(10) . 6
O22 In1 C227 C224 94(10) . 6
O12 In1 C227 C224 -75(10) . 6
O26 In1 C227 C224 -171(10) . 6
C31 In1 C227 C224 9(10) . 6
C21 In1 C227 C224 120(10) . 6
C11 In1 C227 C224 -101(10) . 6
In1 O32 C31 O31 -1.1(4) . .
In1 O32 C31 C32 -177.2(3) . .
In1 O31 C31 O32 1.1(4) . .
In1 O31 C31 C32 177.3(3) . .
O31 In1 C31 O32 -178.9(4) . .
O11 In1 C31 O32 -41.3(3) . .
O21 In1 C31 O32 42.8(3) . .
O25 In1 C31 O32 -178.5(2) . .
O22 In1 C31 O32 96.0(3) . .
O12 In1 C31 O32 -94.6(3) . .
O26 In1 C31 O32 -178.2(3) . .
C227 In1 C31 O32 -178.2(2) . .
C21 In1 C31 O32 69.7(3) . .
C11 In1 C31 O32 -67.7(3) . .
O11 In1 C31 O31 137.6(2) . .
O21 In1 C31 O31 -138.3(2) . .
O25 In1 C31 O31 0.4(3) . .
O32 In1 C31 O31 178.9(4) . .
O22 In1 C31 O31 -85.2(3) . .
O12 In1 C31 O31 84.3(3) . .
O26 In1 C31 O31 0.7(6) . .
C227 In1 C31 O31 0.7(4) . .
C21 In1 C31 O31 -111.4(3) . .
C11 In1 C31 O31 111.2(3) . .
O31 In1 C31 C32 -41(5) . .
O11 In1 C31 C32 96(5) . .
O21 In1 C31 C32 -180(100) . .
O25 In1 C31 C32 -41(5) . .
O32 In1 C31 C32 138(5) . .
O22 In1 C31 C32 -126(5) . .
O12 In1 C31 C32 43(5) . .
O26 In1 C31 C32 -41(5) . .
C227 In1 C31 C32 -41(5) . .
C21 In1 C31 C32 -153(5) . .
C11 In1 C31 C32 70(5) . .
O32 C31 C32 C33 177.6(3) . .
O31 C31 C32 C33 1.6(5) . .
In1 C31 C32 C33 41(5) . .
O32 C31 C32 C37 -0.2(5) . .
O31 C31 C32 C37 -176.3(3) . .
In1 C31 C32 C37 -136(5) . .
C37 C32 C33 C34 0.0 . .
C31 C32 C33 C34 -177.9(3) . .
C32 C33 C34 C35 0.0 . .
C33 C34 C35 C36 0.0 . .
C33 C34 C35 C38 -178.7(3) . .
C34 C35 C36 C37 0.0 . .
C38 C35 C36 C37 178.7(3) . .
C35 C36 C37 C32 0.0 . .
C33 C32 C37 C36 0.0 . .
C31 C32 C37 C36 177.9(3) . .
C34 C35 C38 C39 -142.1(3) . 3_665
C36 C35 C38 C39 39.2(5) . 3_665
C34 C35 C38 C39 37.2(5) . .
C36 C35 C38 C39 -141.5(3) . .
C39 C38 C39 C38 -4.5(9) 3_665 2_655
C35 C38 C39 C38 176.2(2) . 2_655
In2 O42 C41 O41 -6.9(6) . .
In2 O42 C41 C42 171.8(4) . .
In2 O41 C41 O42 7.0(6) . .
In2 O41 C41 C42 -171.8(4) . .
O13 In2 C41 O42 -140.7(3) . .
O16 In2 C41 O42 -1.6(4) . .
O41 In2 C41 O42 -173.6(6) . .
O23 In2 C41 O42 137.2(3) . .
O15 In2 C41 O42 68.6(10) . .
O14 In2 C41 O42 -87.8(3) . .
O24 In2 C41 O42 83.9(3) . .
C127 In2 C41 O42 6.9(5) . .
C120 In2 C41 O42 -113.4(3) . .
C220 In2 C41 O42 109.9(3) . .
O13 In2 C41 O41 32.9(4) . .
O16 In2 C41 O41 172.0(3) . .
O23 In2 C41 O41 -49.2(4) . .
O42 In2 C41 O41 173.6(6) . .
O15 In2 C41 O41 -117.8(9) . .
O14 In2 C41 O41 85.7(3) . .
O24 In2 C41 O41 -102.5(3) . .
C127 In2 C41 O41 -179.5(3) . .
C120 In2 C41 O41 60.2(4) . .
C220 In2 C41 O41 -76.5(4) . .
O13 In2 C41 C42 115(2) . .
O16 In2 C41 C42 -105(2) . .
O41 In2 C41 C42 83(2) . .
O23 In2 C41 C42 33(2) . .
O42 In2 C41 C42 -104(3) . .
O15 In2 C41 C42 -35(3) . .
O14 In2 C41 C42 168(2) . .
O24 In2 C41 C42 -20(2) . .
C127 In2 C41 C42 -97(2) . .
C120 In2 C41 C42 143(2) . .
C220 In2 C41 C42 6(2) . .
O42 C41 C42 C43 -6.0(6) . .
O41 C41 C42 C43 172.8(4) . .
In2 C41 C42 C43 94(2) . .
O42 C41 C42 C47 178.9(4) . .
O41 C41 C42 C47 -2.2(6) . .
In2 C41 C42 C47 -81(2) . .
C47 C42 C43 C44 0.0 . .
C41 C42 C43 C44 -175.0(4) . .
C42 C43 C44 C45 0.0 . .
C43 C44 C45 C46 0.0 . .
C43 C44 C45 C48 177.1(5) . .
C44 C45 C46 C47 0.0 . .
C48 C45 C46 C47 -177.2(5) . .
C45 C46 C47 C42 0.0 . .
C43 C42 C47 C46 0.0 . .
C41 C42 C47 C46 175.1(4) . .
C46 C45 C48 C49 -149.0(6) . 2
C44 C45 C48 C49 33.9(8) . 2
C46 C45 C48 C49 42.1(8) . .
C44 C45 C48 C49 -135.0(6) . .
C49 C48 C49 C48 12.9(15) 2 3
C45 C48 C49 C48 -178.6(4) . 3

loop_
_platon_squeeze_void_nr
_platon_squeeze_void_average_x
_platon_squeeze_void_average_y
_platon_squeeze_void_average_z
_platon_squeeze_void_volume
_platon_squeeze_void_count_electrons
_platon_squeeze_void_content
1 -0.007 -0.004 0.133 51129 16333 ' '
